data_9009518
loop_
_publ_author_name
'Krivovichev, S. V.'
'Burns, P. C.'

_publ_section_title
;
 Crystal chemistry of basic lead carbonates
 II. Crystal structure of synthetic `plumbonacrite'
;
_journal_name_full 'Mineralogical Magazine'
_journal_page_first 1069
_journal_page_last 1075
_journal_paper_doi 10.1180/002646100549887
_journal_volume 64
_journal_year 2000
_chemical_compound_source Synthetic
_chemical_formula_sum 'C3 H2 O12 Pb5'
_chemical_name_mineral Plumbonacrite
_space_group_IT_number 185
_symmetry_space_group_name_Hall 'P 6c -2'
_symmetry_space_group_name_H-M 'P 63 c m'
_cell_angle_alpha 90
_cell_angle_beta 90
_cell_angle_gamma 120
_cell_formula_units_Z 6
_cell_length_a 9.0921
_cell_length_b 9.0921
_cell_length_c 24.923
_cell_volume 1784.265
_database_code_amcsd 0014551
_exptl_crystal_density_diffrn 7.070
_cod_original_formula_sum 'Pb5 C3 (O12 H2)'
_cod_database_code 9009518

loop_
_space_group_symop_operation_xyz
x,y,z
-x,-x+y,z
x-y,x,1/2+z
-y,-x,1/2+z
-y,x-y,z
x-y,-y,z
-x,-y,1/2+z
x,x-y,1/2+z
-x+y,-x,z
y,x,z
y,-x+y,1/2+z
-x+y,y,1/2+z

loop_
_atom_site_aniso_label
_atom_site_aniso_U_11
_atom_site_aniso_U_22
_atom_site_aniso_U_33
_atom_site_aniso_U_12
_atom_site_aniso_U_13
_atom_site_aniso_U_23
Pb1 0.01500 0.01800 0.01200 0.00900 0.00000 0.00000
Pb2 0.02400 0.02400 0.00500 0.01190 0.00000 0.00000
Pb3 0.02100 0.02600 0.02300 0.01300 0.00000 0.00000
Pb4 0.03500 0.01000 0.01800 0.01750 0.00000 -0.00300
Pb5 0.02400 0.02400 0.06400 0.01190 0.00000 0.00000
Pb6 0.03100 0.05100 0.02200 0.01300 -0.00100 0.00000

loop_
_atom_site_label
_atom_site_fract_x
_atom_site_fract_y
_atom_site_fract_z
_atom_site_occupancy
_atom_site_U_iso_or_equiv
_atom_site_type_symbol
_atom_site_attached_hydrogens
Pb1 0.64630 0.00000 0.09310 1.00000 0.01480 Pb 0
Pb2 0.00000 0.00000 0.31710 1.00000 0.01740 Pb 0
Pb3 0.67810 0.00000 0.49900 1.00000 0.02270 Pb 0
Pb4 0.00000 0.24660 0.20000 1.00000 0.01840 Pb 0
Pb5 0.66667 0.33333 0.27980 1.00000 0.03710 Pb 0
Pb6 0.42650 0.07880 0.39140 0.50000 0.03800 Pb 0
C1 0.00000 0.00000 0.11000 1.00000 0.02000 C 0
C2 0.00000 0.00000 0.46500 1.00000 0.00700 C 0
C3 0.33333 0.66667 0.11200 1.00000 0.02000 C 0
C4 0.32300 0.32300 0.30200 1.00000 0.02000 C 0
C5 0.66667 0.33333 0.48600 1.00000 0.03000 C 0
O-H1 0.71100 0.00000 0.17710 1.00000 0.02000 O 1
O2 0.52500 0.19900 0.48140 1.00000 0.00800 O 0
O3 0.46900 0.46900 0.29440 1.00000 0.00500 O 0
O4 0.00000 0.13800 0.47760 1.00000 0.01900 O 0
O5 0.00000 0.00000 0.22000 1.00000 0.05000 O 0
O6 0.66667 0.33333 0.36600 1.00000 0.02000 O 0
O7 0.14300 0.00000 0.10200 1.00000 0.05200 O 0
O8 0.18500 0.32300 0.29950 1.00000 0.03400 O 0
O9 0.33200 -0.19000 0.12260 1.00000 0.03700 O 0
O-H10 0.64900 0.00000 0.40870 1.00000 0.01800 O 1

loop_
_cod_changelog_entry_id
_cod_changelog_entry_author
_cod_changelog_entry_date
_cod_changelog_entry_text
1
;cod-tools version 3.8.0
Id: cif_guess_AMCSD_atom_types 9574 2023-05-10 09:00:05Z saulius
;
2023-05-10T18:51:51+03:00
;Derived atom types and hydrogen counts
from atom names that follow the AMCSD naming convention
(Wat == water, O-H == hydroxyl).
;

loop_
_cod_related_entry_id
_cod_related_entry_database
_cod_related_entry_code
1 AMCSD 0014551
